data_4023517
loop_
_publ_author_name
'Jason W. J. Kennedy'
'Sophia Vietrich'
'Hilmar Weinmann'
'Dominic E. A. Brittain'

_publ_section_title
;
 Synthesis of 7a-Substituted Hajos-Wiechert Ketone Analogues
;
_journal_name_full 'Journal of Organic Chemistry'
_journal_page_first 5151
_journal_page_last 5154
_journal_paper_doi 10.1021/jo800638s
_journal_volume 73
_journal_year 2008
_chemical_formula_sum 'C16 H16 O2'
_chemical_formula_weight 240.29
_chemical_name_systematic
; 
 ? 
;
_space_group_IT_number 19
_symmetry_cell_setting orthorhombic
_symmetry_space_group_name_Hall 'P 2ac 2ab'
_symmetry_space_group_name_H-M 'P 21 21 21'
_atom_sites_solution_hydrogens geom
_atom_sites_solution_primary direct
_atom_sites_solution_secondary difmap
_audit_creation_method SHELXL-97
_cell_angle_alpha 90.00
_cell_angle_beta 90.00
_cell_angle_gamma 90.00
_cell_formula_units_Z 4
_cell_length_a 6.9020(8)
_cell_length_b 11.9281(14)
_cell_length_c 15.0146(16)
_cell_measurement_reflns_used 608
_cell_measurement_temperature 100(2)
_cell_measurement_theta_max 60.03
_cell_measurement_theta_min 4.73
_cell_volume 1236.1(2)
_computing_cell_refinement 'Bruker SMART'
_computing_data_collection 'Bruker SMART'
_computing_data_reduction 'Bruker SAINT'
_computing_molecular_graphics 'Bruker SHELXTL'
_computing_publication_material 'Bruker SHELXTL'
_computing_structure_refinement 'SHELXL-97 (Sheldrick, 1997)'
_computing_structure_solution 'SHELXS-97 (Sheldrick, 1990)'
_diffrn_ambient_temperature 100(2)
_diffrn_measured_fraction_theta_full 0.869
_diffrn_measured_fraction_theta_max 0.869
_diffrn_measurement_device_type 'CCD area detector'
_diffrn_measurement_method 'phi and omega scans'
_diffrn_radiation_monochromator mirror
_diffrn_radiation_source 'rotating anode'
_diffrn_radiation_type CuK\a
_diffrn_radiation_wavelength 1.54178
_diffrn_reflns_av_R_equivalents 0.0435
_diffrn_reflns_av_sigmaI/netI 0.0140
_diffrn_reflns_limit_h_max 7
_diffrn_reflns_limit_h_min -7
_diffrn_reflns_limit_k_max 10
_diffrn_reflns_limit_k_min 0
_diffrn_reflns_limit_l_max 17
_diffrn_reflns_limit_l_min 0
_diffrn_reflns_number 27014
_diffrn_reflns_theta_full 62.00
_diffrn_reflns_theta_max 62.00
_diffrn_reflns_theta_min 4.73
_exptl_absorpt_coefficient_mu 0.666
_exptl_absorpt_correction_T_max 0.9675
_exptl_absorpt_correction_T_min 0.8253
_exptl_absorpt_correction_type none
_exptl_crystal_density_diffrn 1.291
_exptl_crystal_density_meas 0
_exptl_crystal_density_method 'not measured'
_exptl_crystal_F_000 512
_exptl_crystal_size_max 0.30
_exptl_crystal_size_mid 0.05
_exptl_crystal_size_min 0.05
_refine_diff_density_max 0.101
_refine_diff_density_min -0.143
_refine_diff_density_rms 0.036
_refine_ls_abs_structure_details 'Flack H D (1983), Acta Cryst. A39, 876-881'
_refine_ls_abs_structure_Flack 0.0014(540)
_refine_ls_extinction_method none
_refine_ls_goodness_of_fit_ref 1.096
_refine_ls_hydrogen_treatment mixed
_refine_ls_matrix_type full
_refine_ls_number_parameters 163
_refine_ls_number_reflns 1667
_refine_ls_number_restraints 0
_refine_ls_restrained_S_all 1.096
_refine_ls_R_factor_all 0.0254
_refine_ls_R_factor_gt 0.0251
_refine_ls_shift/su_max 0.000
_refine_ls_shift/su_mean 0.000
_refine_ls_structure_factor_coef Fsqd
_refine_ls_weighting_details 'calc w=1/[\s^2^(Fo^2^)+(0.0390P)^2^+0.1865P] where P=(Fo^2^+2Fc^2^)/3'
_refine_ls_weighting_scheme calc
_refine_ls_wR_factor_gt 0.0643
_refine_ls_wR_factor_ref 0.0645
_reflns_number_gt 1646
_reflns_number_total 1667
_reflns_threshold_expression >2sigma(I)
_cod_data_source_file jo800638s-File004.cif
_cod_data_source_block tchx687
_cod_depositor_comments
;
The following automatic conversions were performed:
'_symmetry_cell_setting' value 'Orthorhombic' changed to 'orthorhombic'
according to '/home/saulius/struct/CIF-dictionaries/cif_core.dic'
dictionary named 'cif_core.dic' version 2.4.1 from 2010-06-29.

Automatic conversion script
Id: cif_fix_enum 1527 2010-12-29 10:47:43Z saulius 
;
_cod_database_code 4023517

loop_
_symmetry_equiv_pos_as_xyz
'x, y, z'
'-x+1/2, -y, z+1/2'
'-x, y+1/2, -z+1/2'
'x+1/2, -y+1/2, -z'

loop_
_atom_site_label
_atom_site_type_symbol
_atom_site_fract_x
_atom_site_fract_y
_atom_site_fract_z
_atom_site_U_iso_or_equiv
_atom_site_adp_type
_atom_site_occupancy
_atom_site_symmetry_multiplicity
_atom_site_calc_flag
_atom_site_refinement_flags
_atom_site_disorder_assembly
_atom_site_disorder_group
C1 C 0.37037(19) 0.05030(14) 0.17265(8) 0.0217(4) Uani 1 1 d . . .
H1A H 0.5040 0.0305 0.1907 0.026 Uiso 1 1 calc R . .
H1B H 0.2816 0.0355 0.2231 0.026 Uiso 1 1 calc R . .
C2 C 0.3584(2) 0.17239(14) 0.14348(9) 0.0229(4) Uani 1 1 d . . .
H2A H 0.3077 0.2197 0.1924 0.027 Uiso 1 1 calc R . .
H2B H 0.4878 0.2006 0.1260 0.027 Uiso 1 1 calc R . .
C3 C 0.22120(18) 0.17410(14) 0.06445(8) 0.0186(4) Uani 1 1 d . . .
O3 O 0.16095(14) 0.25802(9) 0.02792(6) 0.0241(3) Uani 1 1 d . . .
C4 C 0.16943(18) 0.05475(14) 0.03733(8) 0.0180(3) Uani 1 1 d . . .
C5 C 0.19932(19) 0.03222(13) -0.06269(8) 0.0211(4) Uani 1 1 d . . .
H5A H 0.0964 0.0703 -0.0972 0.025 Uiso 1 1 calc R . .
H5B H 0.3258 0.0632 -0.0817 0.025 Uiso 1 1 calc R . .
C6 C 0.1937(2) -0.09297(13) -0.08160(8) 0.0225(4) Uani 1 1 d . . .
H6A H 0.0579 -0.1190 -0.0770 0.027 Uiso 1 1 calc R . .
H6B H 0.2368 -0.1057 -0.1437 0.027 Uiso 1 1 calc R . .
C7 C 0.31743(19) -0.16340(15) -0.02027(9) 0.0209(4) Uani 1 1 d . . .
O7 O 0.36145(16) -0.25947(10) -0.04030(6) 0.0304(3) Uani 1 1 d . . .
C8 C 0.38142(19) -0.11199(14) 0.06369(9) 0.0219(4) Uani 1 1 d . . .
H8 H 0.4759 -0.1491 0.0990 0.026 Uiso 1 1 calc R . .
C9 C 0.30990(18) -0.01486(14) 0.09117(8) 0.0183(4) Uani 1 1 d . . .
C10 C -0.04820(17) 0.03430(14) 0.06243(8) 0.0186(3) Uani 1 1 d . . .
H10A H -0.1294 0.0859 0.0268 0.022 Uiso 1 1 calc R . .
H10B H -0.0832 -0.0432 0.0451 0.022 Uiso 1 1 calc R . .
C11 C -0.09798(17) 0.05014(14) 0.15953(9) 0.0176(4) Uani 1 1 d . . .
C12 C -0.11189(18) -0.04208(15) 0.21629(9) 0.0205(4) Uani 1 1 d . . .
H12 H -0.0924 -0.1154 0.1933 0.025 Uiso 1 1 calc R . .
C13 C -0.15396(18) -0.02798(15) 0.30608(9) 0.0244(4) Uani 1 1 d . . .
H13 H -0.1630 -0.0915 0.3440 0.029 Uiso 1 1 calc R . .
C14 C -0.1826(2) 0.07816(15) 0.34039(9) 0.0261(4) Uani 1 1 d . . .
H14 H -0.2091 0.0877 0.4020 0.031 Uiso 1 1 calc R . .
C15 C -0.17280(19) 0.17055(15) 0.28491(9) 0.0244(4) Uani 1 1 d . . .
H15 H -0.1944 0.2435 0.3082 0.029 Uiso 1 1 calc R . .
C16 C -0.13118(19) 0.15636(14) 0.19485(9) 0.0209(4) Uani 1 1 d . . .
H16 H -0.1254 0.2201 0.1570 0.025 Uiso 1 1 calc R . .

loop_
_atom_site_aniso_label
_atom_site_aniso_U_11
_atom_site_aniso_U_22
_atom_site_aniso_U_33
_atom_site_aniso_U_23
_atom_site_aniso_U_13
_atom_site_aniso_U_12
C1 0.0181(6) 0.0278(12) 0.0191(6) 0.0000(6) -0.0005(5) 0.0015(7)
C2 0.0198(7) 0.0243(12) 0.0247(7) -0.0034(6) -0.0008(6) -0.0032(7)
C3 0.0150(6) 0.0201(11) 0.0207(6) 0.0008(6) 0.0056(5) -0.0006(6)
O3 0.0248(5) 0.0194(8) 0.0280(5) 0.0028(5) 0.0006(4) -0.0005(5)
C4 0.0171(7) 0.0178(11) 0.0191(6) 0.0003(6) 0.0008(5) 0.0009(6)
C5 0.0226(7) 0.0234(12) 0.0174(6) 0.0032(6) 0.0015(5) 0.0030(7)
C6 0.0268(7) 0.0240(12) 0.0167(6) -0.0011(6) 0.0007(5) 0.0012(7)
C7 0.0202(7) 0.0190(13) 0.0235(7) -0.0002(6) 0.0058(6) 0.0009(6)
O7 0.0364(6) 0.0242(10) 0.0306(5) -0.0020(5) -0.0007(4) 0.0061(5)
C8 0.0185(7) 0.0263(12) 0.0209(6) 0.0040(7) 0.0014(5) 0.0026(7)
C9 0.0143(6) 0.0230(12) 0.0176(6) 0.0036(6) 0.0019(5) -0.0017(6)
C10 0.0152(6) 0.0192(11) 0.0213(7) -0.0009(6) -0.0010(5) -0.0004(6)
C11 0.0104(6) 0.0205(12) 0.0220(7) -0.0003(6) -0.0007(5) -0.0011(6)
C12 0.0157(6) 0.0182(12) 0.0276(7) 0.0002(6) -0.0012(5) 0.0005(6)
C13 0.0168(6) 0.0319(13) 0.0247(7) 0.0069(7) -0.0015(6) -0.0045(7)
C14 0.0195(7) 0.0380(14) 0.0209(7) -0.0031(7) 0.0018(5) -0.0058(7)
C15 0.0180(7) 0.0240(12) 0.0312(7) -0.0090(7) 0.0042(6) -0.0014(7)
C16 0.0159(6) 0.0200(12) 0.0267(7) 0.0006(6) 0.0020(5) -0.0007(6)

loop_
_atom_type_symbol
_atom_type_description
_atom_type_scat_dispersion_real
_atom_type_scat_dispersion_imag
_atom_type_scat_source
C C 0.0181 0.0091 'International Tables Vol C Tables 4.2.6.8 and 6.1.1.4'
H H 0.0000 0.0000 'International Tables Vol C Tables 4.2.6.8 and 6.1.1.4'
O O 0.0492 0.0322 'International Tables Vol C Tables 4.2.6.8 and 6.1.1.4'

loop_
_geom_angle_atom_site_label_1
_geom_angle_atom_site_label_2
_geom_angle_atom_site_label_3
_geom_angle
_geom_angle_site_symmetry_1
_geom_angle_site_symmetry_3
_geom_angle_publ_flag
C9 C1 C2 104.14(11) . . ?
C3 C2 C1 105.76(12) . . ?
O3 C3 C2 125.28(14) . . ?
O3 C3 C4 124.69(12) . . ?
C2 C3 C4 110.04(12) . . ?
C9 C4 C3 102.71(11) . . ?
C9 C4 C5 109.88(11) . . ?
C3 C4 C5 113.11(11) . . ?
C9 C4 C10 113.62(11) . . ?
C3 C4 C10 107.81(11) . . ?
C5 C4 C10 109.62(10) . . ?
C6 C5 C4 110.49(12) . . ?
C7 C6 C5 114.70(12) . . ?
O7 C7 C8 121.81(14) . . ?
O7 C7 C6 120.77(13) . . ?
C8 C7 C6 117.42(14) . . ?
C9 C8 C7 121.32(13) . . ?
C8 C9 C1 126.86(13) . . ?
C8 C9 C4 123.56(13) . . ?
C1 C9 C4 109.17(13) . . ?
C11 C10 C4 115.51(10) . . ?
C16 C11 C12 118.26(12) . . ?
C16 C11 C10 121.27(13) . . ?
C12 C11 C10 120.46(14) . . ?
C13 C12 C11 120.79(16) . . ?
C14 C13 C12 120.19(14) . . ?
C13 C14 C15 119.91(13) . . ?
C14 C15 C16 119.87(15) . . ?
C11 C16 C15 120.95(14) . . ?

loop_
_geom_bond_atom_site_label_1
_geom_bond_atom_site_label_2
_geom_bond_distance
_geom_bond_site_symmetry_2
_geom_bond_publ_flag
C1 C9 1.508(2) . ?
C1 C2 1.523(2) . ?
C2 C3 1.5181(19) . ?
C3 O3 1.2148(18) . ?
C3 C4 1.523(2) . ?
C4 C9 1.5109(19) . ?
C4 C5 1.5395(17) . ?
C4 C10 1.5677(17) . ?
C5 C6 1.521(2) . ?
C6 C7 1.511(2) . ?
C7 O7 1.2231(18) . ?
C7 C8 1.470(2) . ?
C8 C9 1.325(2) . ?
C10 C11 1.5097(18) . ?
C11 C16 1.393(2) . ?
C11 C12 1.395(2) . ?
C12 C13 1.3893(19) . ?
C13 C14 1.381(2) . ?
C14 C15 1.383(2) . ?
C15 C16 1.3926(19) . ?

loop_
_cod_related_entry_id
_cod_related_entry_database
_cod_related_entry_code
1 ChemSpider 25938776
